data_4024196
loop_
_publ_author_name
'Jinhua Song'
'Hiroshi Yamataka'
'Zvi Rappoport'

_publ_section_title
;
 Dialkoxyphosphinyl-Substituted Enols of Carboxamides
;
_journal_name_full 'Journal of Organic Chemistry'
_journal_page_first 7605
_journal_page_last 7624
_journal_paper_doi 10.1021/jo0710679
_journal_volume 72
_journal_year 2007
_chemical_formula_moiety 'C14 H14 F6 N O6 P'
_chemical_formula_sum 'C14 H14 F6 N O6 P'
_chemical_formula_weight 437.23
_chemical_name_systematic
; 
 ? 
;
_space_group_IT_number 14
_symmetry_cell_setting monoclinic
_symmetry_space_group_name_Hall '-P 2ybc'
_symmetry_space_group_name_H-M 'P 1 21/c 1'
_atom_sites_solution_hydrogens geom
_atom_sites_solution_primary direct
_atom_sites_solution_secondary difmap
_audit_creation_method SHELXL-97
_cell_angle_alpha 90.00
_cell_angle_beta 107.517(2)
_cell_angle_gamma 90.00
_cell_formula_units_Z 4
_cell_length_a 12.2816(12)
_cell_length_b 18.3529(18)
_cell_length_c 9.2776(9)
_cell_measurement_temperature 295(2)
_cell_volume 1994.2(3)
_computing_cell_refinement 'Bruker SMART'
_computing_data_collection 'Bruker SMART'
_computing_data_reduction 'Bruker SAINT'
_computing_molecular_graphics 'Bruker SHELXTL'
_computing_publication_material 'Bruker SHELXTL'
_computing_structure_refinement 'SHELXL-97 (Sheldrick, 1997)'
_computing_structure_solution 'SHELXS-97 (Sheldrick, 1990)'
_diffrn_ambient_temperature 295(2)
_diffrn_measured_fraction_theta_full 1.000
_diffrn_measured_fraction_theta_max 1.000
_diffrn_measurement_device_type 'CCD area detector'
_diffrn_measurement_method 'phi and omega scans'
_diffrn_radiation_monochromator graphite
_diffrn_radiation_source 'fine-focus sealed tube'
_diffrn_radiation_type MoK\a
_diffrn_radiation_wavelength 0.71073
_diffrn_reflns_av_R_equivalents 0.0432
_diffrn_reflns_av_sigmaI/netI 0.0351
_diffrn_reflns_limit_h_max 15
_diffrn_reflns_limit_h_min -15
_diffrn_reflns_limit_k_max 23
_diffrn_reflns_limit_k_min -23
_diffrn_reflns_limit_l_max 11
_diffrn_reflns_limit_l_min -11
_diffrn_reflns_number 21671
_diffrn_reflns_theta_full 27.00
_diffrn_reflns_theta_max 27.00
_diffrn_reflns_theta_min 1.74
_exptl_absorpt_coefficient_mu 0.221
_exptl_absorpt_correction_type none
_exptl_crystal_colour colorless
_exptl_crystal_density_diffrn 1.456
_exptl_crystal_density_method 'not measured'
_exptl_crystal_description plate
_exptl_crystal_F_000 888
_exptl_crystal_size_max 0.40
_exptl_crystal_size_mid 0.09
_exptl_crystal_size_min 0.05
_refine_diff_density_max 0.524
_refine_diff_density_min -0.252
_refine_diff_density_rms 0.067
_refine_ls_extinction_method none
_refine_ls_goodness_of_fit_ref 1.140
_refine_ls_hydrogen_treatment mixed
_refine_ls_matrix_type full
_refine_ls_number_parameters 258
_refine_ls_number_reflns 4355
_refine_ls_number_restraints 0
_refine_ls_restrained_S_all 1.140
_refine_ls_R_factor_all 0.1444
_refine_ls_R_factor_gt 0.1092
_refine_ls_shift/su_max 0.002
_refine_ls_shift/su_mean 0.000
_refine_ls_structure_factor_coef Fsqd
_refine_ls_weighting_details 'calc w=1/[\s^2^(Fo^2^)+(0.1228P)^2^+1.5099P] where P=(Fo^2^+2Fc^2^)/3'
_refine_ls_weighting_scheme calc
_refine_ls_wR_factor_gt 0.2610
_refine_ls_wR_factor_ref 0.2847
_reflns_number_gt 3026
_reflns_number_total 4355
_reflns_threshold_expression >2sigma(I)
_cod_data_source_file jo0710679-File007.cif
_cod_data_source_block song251m
_cod_depositor_comments
;
The following automatic conversions were performed:
'_symmetry_cell_setting' value 'Monoclinic' changed to 'monoclinic'
according to '/home/saulius/struct/CIF-dictionaries/cif_core.dic'
dictionary named 'cif_core.dic' version 2.4.1 from 2010-06-29.

Automatic conversion script
Id: cif_fix_enum 1527 2010-12-29 10:47:43Z saulius 
;
_cod_original_sg_symbol_H-M 'P 21/c'
_cod_database_code 4024196

loop_
_symmetry_equiv_pos_as_xyz
'x, y, z'
'-x, y+1/2, -z+1/2'
'-x, -y, -z'
'x, -y-1/2, z-1/2'

loop_
_atom_site_label
_atom_site_type_symbol
_atom_site_fract_x
_atom_site_fract_y
_atom_site_fract_z
_atom_site_U_iso_or_equiv
_atom_site_adp_type
_atom_site_occupancy
_atom_site_symmetry_multiplicity
_atom_site_calc_flag
_atom_site_refinement_flags
_atom_site_disorder_assembly
_atom_site_disorder_group
C1 C 0.8830(4) 0.3119(2) 0.5177(5) 0.0634(11) Uani 1 1 d . . .
C2 C 0.8665(3) 0.2390(2) 0.4338(4) 0.0535(10) Uani 1 1 d . . .
H2 H 0.8492 0.2493 0.3256 0.064 Uiso 1 1 calc R . .
C3 C 0.9701(4) 0.1913(3) 0.4795(5) 0.0693(12) Uani 1 1 d . . .
C4 C 1.1661(6) 0.1850(5) 0.5117(13) 0.172(4) Uani 1 1 d . . .
H4A H 1.1559 0.1393 0.5563 0.258 Uiso 1 1 calc R . .
H4B H 1.2282 0.2111 0.5800 0.258 Uiso 1 1 calc R . .
H4C H 1.1831 0.1762 0.4187 0.258 Uiso 1 1 calc R . .
C5 C 0.7293(5) 0.0568(3) 0.3647(7) 0.0944(17) Uani 1 1 d . . .
H5A H 0.7660 0.0485 0.4716 0.113 Uiso 1 1 calc R . .
H5B H 0.7778 0.0370 0.3089 0.113 Uiso 1 1 calc R . .
C6 C 0.6189(10) 0.0214(4) 0.3178(16) 0.154(4) Uani 1 1 d . . .
C7 C 0.5764(7) 0.2772(6) 0.4714(9) 0.144(3) Uani 1 1 d . . .
H7A H 0.5819 0.2468 0.5589 0.173 Uiso 1 1 calc R . .
H7B H 0.6040 0.3253 0.5082 0.173 Uiso 1 1 calc R . .
C8 C 0.4663(10) 0.2826(10) 0.3901(14) 0.190(6) Uani 1 1 d . . .
C9 C 0.8472(5) 0.4439(3) 0.4771(6) 0.0733(13) Uani 1 1 d . . .
C10 C 0.7746(6) 0.4900(4) 0.3784(9) 0.110(2) Uani 1 1 d . . .
H10 H 0.7272 0.4724 0.2870 0.132 Uiso 1 1 calc R . .
C11 C 0.7715(8) 0.5632(4) 0.4146(14) 0.148(3) Uani 1 1 d . . .
H11 H 0.7229 0.5953 0.3478 0.178 Uiso 1 1 calc R . .
C12 C 0.8423(10) 0.5873(5) 0.5524(15) 0.151(4) Uani 1 1 d . . .
H12 H 0.8411 0.6362 0.5781 0.181 Uiso 1 1 calc R . .
C13 C 0.9127(7) 0.5414(4) 0.6495(9) 0.114(2) Uani 1 1 d . . .
H13 H 0.9592 0.5584 0.7420 0.136 Uiso 1 1 calc R . .
C14 C 0.9157(5) 0.4692(3) 0.6118(7) 0.0900(17) Uani 1 1 d . . .
H14 H 0.9649 0.4374 0.6787 0.108 Uiso 1 1 calc R . .
F1 F 0.6355(7) -0.0484(3) 0.3522(13) 0.278(5) Uani 1 1 d . . .
F2 F 0.5661(7) 0.0284(4) 0.1762(12) 0.260(5) Uani 1 1 d . . .
F3 F 0.5531(6) 0.0461(4) 0.3924(14) 0.263(5) Uani 1 1 d . . .
F4 F 0.4336(8) 0.2079(8) 0.370(2) 0.359(9) Uani 1 1 d . . .
F5 F 0.4428(6) 0.3034(5) 0.2560(8) 0.235(4) Uani 1 1 d . . .
F6 F 0.3955(6) 0.3078(6) 0.4494(9) 0.268(5) Uani 1 1 d . . .
N1 N 0.8494(3) 0.3698(2) 0.4291(4) 0.0625(10) Uani 1 1 d . . .
H1N H 0.816(4) 0.358(2) 0.325(5) 0.065(13) Uiso 1 1 d . . .
O1 O 0.9230(4) 0.3126(2) 0.6540(3) 0.1049(15) Uani 1 1 d . . .
O2 O 0.9677(3) 0.1280(2) 0.5052(5) 0.0951(12) Uani 1 1 d . . .
O3 O 0.7555(3) 0.16787(19) 0.6141(3) 0.0758(10) Uani 1 1 d . . .
O4 O 0.7126(3) 0.13253(19) 0.3357(3) 0.0783(10) Uani 1 1 d . . .
O5 O 0.6470(3) 0.2489(2) 0.3953(4) 0.0824(10) Uani 1 1 d . . .
O6 O 1.0628(3) 0.2275(2) 0.4818(5) 0.0982(12) Uani 1 1 d . . .
P1 P 0.74534(10) 0.19236(6) 0.46171(11) 0.0573(4) Uani 1 1 d . . .

loop_
_atom_site_aniso_label
_atom_site_aniso_U_11
_atom_site_aniso_U_22
_atom_site_aniso_U_33
_atom_site_aniso_U_23
_atom_site_aniso_U_13
_atom_site_aniso_U_12
C1 0.082(3) 0.071(3) 0.042(2) -0.003(2) 0.027(2) -0.024(2)
C2 0.062(2) 0.067(3) 0.0309(17) 0.0043(16) 0.0123(16) -0.0058(19)
C3 0.066(3) 0.086(4) 0.054(2) 0.014(2) 0.015(2) -0.001(3)
C4 0.061(4) 0.195(10) 0.255(11) 0.051(8) 0.037(5) 0.014(5)
C5 0.109(5) 0.070(4) 0.108(4) -0.018(3) 0.040(4) -0.007(3)
C6 0.176(10) 0.075(5) 0.221(12) -0.040(6) 0.077(9) -0.043(6)
C7 0.110(6) 0.225(9) 0.099(5) -0.032(6) 0.033(4) 0.056(6)
C8 0.140(9) 0.302(17) 0.137(8) 0.050(9) 0.057(7) 0.128(11)
C9 0.085(3) 0.067(3) 0.084(3) -0.018(3) 0.048(3) -0.013(3)
C10 0.112(5) 0.080(4) 0.138(6) -0.006(4) 0.037(4) 0.010(4)
C11 0.150(8) 0.077(5) 0.226(10) -0.014(6) 0.070(7) 0.018(5)
C12 0.170(9) 0.081(5) 0.242(12) -0.062(7) 0.122(9) -0.029(6)
C13 0.141(6) 0.095(5) 0.132(6) -0.051(5) 0.083(5) -0.039(5)
C14 0.107(4) 0.086(4) 0.093(4) -0.033(3) 0.054(3) -0.028(3)
F1 0.255(8) 0.081(3) 0.481(14) -0.014(5) 0.083(9) -0.051(4)
F2 0.216(7) 0.205(7) 0.273(9) -0.090(7) -0.057(7) -0.062(5)
F3 0.194(6) 0.176(6) 0.493(16) 0.011(8) 0.214(9) -0.049(5)
F4 0.154(6) 0.282(12) 0.62(3) -0.058(14) 0.086(10) -0.054(8)
F5 0.173(5) 0.352(11) 0.160(5) 0.057(6) 0.021(4) 0.134(6)
F6 0.177(6) 0.384(12) 0.285(8) 0.081(8) 0.132(6) 0.159(7)
N1 0.077(2) 0.063(2) 0.051(2) -0.0062(17) 0.0253(18) -0.0122(18)
O1 0.175(4) 0.099(3) 0.0359(17) -0.0080(16) 0.023(2) -0.039(3)
O2 0.086(3) 0.085(3) 0.109(3) 0.039(2) 0.023(2) 0.013(2)
O3 0.090(2) 0.093(2) 0.0475(17) -0.0001(16) 0.0255(15) -0.0239(19)
O4 0.097(2) 0.081(2) 0.0530(17) -0.0110(15) 0.0179(16) -0.0289(19)
O5 0.069(2) 0.109(3) 0.072(2) 0.0079(19) 0.0257(16) 0.0070(19)
O6 0.062(2) 0.113(3) 0.115(3) 0.019(2) 0.019(2) -0.008(2)
P1 0.0643(7) 0.0678(7) 0.0400(6) -0.0031(5) 0.0160(4) -0.0132(5)

loop_
_atom_type_symbol
_atom_type_description
_atom_type_scat_dispersion_real
_atom_type_scat_dispersion_imag
_atom_type_scat_source
C C 0.0033 0.0016 'International Tables Vol C Tables 4.2.6.8 and 6.1.1.4'
H H 0.0000 0.0000 'International Tables Vol C Tables 4.2.6.8 and 6.1.1.4'
N N 0.0061 0.0033 'International Tables Vol C Tables 4.2.6.8 and 6.1.1.4'
O O 0.0106 0.0060 'International Tables Vol C Tables 4.2.6.8 and 6.1.1.4'
F F 0.0171 0.0103 'International Tables Vol C Tables 4.2.6.8 and 6.1.1.4'
P P 0.1023 0.0942 'International Tables Vol C Tables 4.2.6.8 and 6.1.1.4'

loop_
_geom_angle_atom_site_label_1
_geom_angle_atom_site_label_2
_geom_angle_atom_site_label_3
_geom_angle
_geom_angle_site_symmetry_1
_geom_angle_site_symmetry_3
_geom_angle_publ_flag
O1 C1 N1 126.2(4) . . ?
O1 C1 C2 119.3(4) . . ?
N1 C1 C2 114.5(3) . . ?
C3 C2 C1 113.3(4) . . ?
C3 C2 P1 110.6(3) . . ?
C1 C2 P1 109.4(3) . . ?
C3 C2 H2 107.8 . . ?
C1 C2 H2 107.8 . . ?
P1 C2 H2 107.8 . . ?
O2 C3 O6 124.4(5) . . ?
O2 C3 C2 123.9(4) . . ?
O6 C3 C2 111.7(4) . . ?
O6 C4 H4A 109.5 . . ?
O6 C4 H4B 109.5 . . ?
H4A C4 H4B 109.5 . . ?
O6 C4 H4C 109.5 . . ?
H4A C4 H4C 109.5 . . ?
H4B C4 H4C 109.5 . . ?
O4 C5 C6 108.3(6) . . ?
O4 C5 H5A 110.0 . . ?
C6 C5 H5A 110.0 . . ?
O4 C5 H5B 110.0 . . ?
C6 C5 H5B 110.0 . . ?
H5A C5 H5B 108.4 . . ?
F2 C6 F3 107.9(12) . . ?
F2 C6 F1 109.8(10) . . ?
F3 C6 F1 106.7(11) . . ?
F2 C6 C5 113.6(10) . . ?
F3 C6 C5 111.2(8) . . ?
F1 C6 C5 107.5(10) . . ?
C8 C7 O5 115.1(7) . . ?
C8 C7 H7A 108.5 . . ?
O5 C7 H7A 108.5 . . ?
C8 C7 H7B 108.5 . . ?
O5 C7 H7B 108.5 . . ?
H7A C7 H7B 107.5 . . ?
F5 C8 F6 110.0(9) . . ?
F5 C8 C7 118.4(11) . . ?
F6 C8 C7 119.8(11) . . ?
F5 C8 F4 101.1(14) . . ?
F6 C8 F4 102.1(14) . . ?
C7 C8 F4 101.5(10) . . ?
C14 C9 C10 120.2(6) . . ?
C14 C9 N1 123.0(5) . . ?
C10 C9 N1 116.7(5) . . ?
C9 C10 C11 119.9(8) . . ?
C9 C10 H10 120.0 . . ?
C11 C10 H10 120.0 . . ?
C12 C11 C10 118.5(9) . . ?
C12 C11 H11 120.8 . . ?
C10 C11 H11 120.8 . . ?
C13 C12 C11 121.2(8) . . ?
C13 C12 H12 119.4 . . ?
C11 C12 H12 119.4 . . ?
C12 C13 C14 119.8(8) . . ?
C12 C13 H13 120.1 . . ?
C14 C13 H13 120.1 . . ?
C9 C14 C13 120.4(7) . . ?
C9 C14 H14 119.8 . . ?
C13 C14 H14 119.8 . . ?
C1 N1 C9 126.6(4) . . ?
C1 N1 H1N 114(3) . . ?
C9 N1 H1N 119(3) . . ?
C5 O4 P1 123.8(3) . . ?
C7 O5 P1 125.3(5) . . ?
C3 O6 C4 115.9(5) . . ?
O3 P1 O4 115.93(19) . . ?
O3 P1 O5 114.6(2) . . ?
O4 P1 O5 100.1(2) . . ?
O3 P1 C2 117.02(18) . . ?
O4 P1 C2 105.26(18) . . ?
O5 P1 C2 101.60(19) . . ?

loop_
_geom_bond_atom_site_label_1
_geom_bond_atom_site_label_2
_geom_bond_distance
_geom_bond_site_symmetry_2
_geom_bond_publ_flag
C1 O1 1.212(5) . ?
C1 N1 1.331(6) . ?
C1 C2 1.531(6) . ?
C2 C3 1.496(6) . ?
C2 P1 1.801(4) . ?
C2 H2 0.9800 . ?
C3 O2 1.188(6) . ?
C3 O6 1.313(6) . ?
C4 O6 1.443(8) . ?
C4 H4A 0.9600 . ?
C4 H4B 0.9600 . ?
C4 H4C 0.9600 . ?
C5 O4 1.420(7) . ?
C5 C6 1.447(12) . ?
C5 H5A 0.9700 . ?
C5 H5B 0.9700 . ?
C6 F2 1.285(13) . ?
C6 F3 1.294(12) . ?
C6 F1 1.320(11) . ?
C7 C8 1.340(12) . ?
C7 O5 1.374(7) . ?
C7 H7A 0.9700 . ?
C7 H7B 0.9700 . ?
C8 F5 1.249(11) . ?
C8 F6 1.249(10) . ?
C8 F4 1.425(17) . ?
C9 C14 1.361(7) . ?
C9 C10 1.363(8) . ?
C9 N1 1.433(6) . ?
C10 C11 1.388(10) . ?
C10 H10 0.9300 . ?
C11 C12 1.385(13) . ?
C11 H11 0.9300 . ?
C12 C13 1.342(13) . ?
C12 H12 0.9300 . ?
C13 C14 1.374(9) . ?
C13 H13 0.9300 . ?
C14 H14 0.9300 . ?
N1 H1N 0.95(4) . ?
O3 P1 1.453(3) . ?
O4 P1 1.565(3) . ?
O5 P1 1.571(4) . ?

loop_
_geom_hbond_atom_site_label_D
_geom_hbond_atom_site_label_H
_geom_hbond_atom_site_label_A
_geom_hbond_distance_DH
_geom_hbond_distance_HA
_geom_hbond_distance_DA
_geom_hbond_angle_DHA
_geom_hbond_site_symmetry_A
N1 H1N O3 0.95(4) 1.93(5) 2.884(5) 177(4) 4_565
